data_2210516
loop_
_publ_author_name
'Shen, Qiong'
'Zeng, Ming-Hua'
'Ng, Seik Weng'

_publ_section_title
;3,3'-(3,6-Dihydroxy-<i>p</i>-phenylene)bis(4,7-dihydroxy-2<i>H</i>-chromen-2-one)
 dimethylformamide trisolvate
;
_journal_coeditor_code BT2177
_journal_issue 10
_journal_name_full 'Acta Crystallographica Section E'
_journal_page_first o4732
_journal_page_last o4733
_journal_paper_doi 10.1107/S1600536806036786
_journal_volume 62
_journal_year 2006
_chemical_formula_iupac 'C24 H14 O10, 3C3 H7 N O'
_chemical_formula_moiety 'C24 H14 O10, 3C3 H7 N O'
_chemical_formula_sum 'C33 H35 N3 O13'
_chemical_formula_weight 681.64
_chemical_name_systematic
;
3,3'-(3,6-dihydroxy-p-phenylene)bis(4,7-dihydroxy-2H-chromen-2-one)
dimethylformamide trisolvate
;
_space_group_IT_number 14
_symmetry_cell_setting monoclinic
_symmetry_space_group_name_Hall '-P 2yn'
_symmetry_space_group_name_H-M 'P 1 21/n 1'
_atom_sites_solution_hydrogens geom
_atom_sites_solution_primary direct
_atom_sites_solution_secondary difmap
_audit_creation_method SHELXL-97
_cell_angle_alpha 90.00
_cell_angle_beta 97.0580(10)
_cell_angle_gamma 90.00
_cell_formula_units_Z 4
_cell_length_a 11.3725(6)
_cell_length_b 14.0520(8)
_cell_length_c 20.5350(10)
_cell_measurement_reflns_used 4459
_cell_measurement_temperature 123(2)
_cell_measurement_theta_max 22.4
_cell_measurement_theta_min 2.2
_cell_volume 3256.8(3)
_computing_cell_refinement 'SAINT (Bruker, 2004)'
_computing_data_collection 'SMART (Bruker, 2004)'
_computing_data_reduction SAINT
_computing_molecular_graphics 'X-SEED (Barbour, 2001)'
_computing_publication_material SHELXL97
_computing_structure_refinement 'SHELXL97 (Sheldrick, 1997)'
_computing_structure_solution 'SHELXS97 (Sheldrick, 1997)'
_diffrn_ambient_temperature 295(2)
_diffrn_measured_fraction_theta_full 0.98
_diffrn_measured_fraction_theta_max 0.98
_diffrn_measurement_device_type 'Bruker SMART area-detector'
_diffrn_measurement_method '\f and \w'
_diffrn_radiation_monochromator graphite
_diffrn_radiation_source 'fine-focus sealed tube'
_diffrn_radiation_type MoK\a
_diffrn_radiation_wavelength 0.71073
_diffrn_reflns_av_R_equivalents 0.043
_diffrn_reflns_av_sigmaI/netI 0.048
_diffrn_reflns_limit_h_max 14
_diffrn_reflns_limit_h_min -14
_diffrn_reflns_limit_k_max 17
_diffrn_reflns_limit_k_min -17
_diffrn_reflns_limit_l_max 26
_diffrn_reflns_limit_l_min -26
_diffrn_reflns_number 25715
_diffrn_reflns_theta_full 27.0
_diffrn_reflns_theta_max 27.0
_diffrn_reflns_theta_min 1.8
_diffrn_standards_decay_% 0
_diffrn_standards_interval_count 0
_diffrn_standards_interval_time 0
_diffrn_standards_number 0
_exptl_absorpt_coefficient_mu 0.108
_exptl_absorpt_correction_type none
_exptl_crystal_colour Brown
_exptl_crystal_density_diffrn 1.390
_exptl_crystal_density_method 'not measured'
_exptl_crystal_description Block
_exptl_crystal_F_000 1432
_exptl_crystal_size_max 0.35
_exptl_crystal_size_mid 0.25
_exptl_crystal_size_min 0.20
_refine_diff_density_max 0.31
_refine_diff_density_min -0.29
_refine_ls_extinction_method none
_refine_ls_goodness_of_fit_ref 1.05
_refine_ls_hydrogen_treatment mixed
_refine_ls_matrix_type full
_refine_ls_number_parameters 510
_refine_ls_number_reflns 6956
_refine_ls_number_restraints 76
_refine_ls_restrained_S_all 1.06
_refine_ls_R_factor_all 0.092
_refine_ls_R_factor_gt 0.062
_refine_ls_shift/su_max 0.001
_refine_ls_shift/su_mean 0.000
_refine_ls_structure_factor_coef Fsqd
_refine_ls_weighting_details 'calc w=1/[\s^2^(Fo^2^)+(0.0791P)^2^+1.3446P] where P=(Fo^2^+2Fc^2^)/3'
_refine_ls_weighting_scheme calc
_refine_ls_wR_factor_gt 0.147
_refine_ls_wR_factor_ref 0.164
_reflns_number_gt 4883
_reflns_number_total 6956
_reflns_threshold_expression I>2\s(I)
_cod_data_source_file bt2177.cif
_cod_data_source_block I
_cod_depositor_comments
;
The following automatic conversions were performed:
'_symmetry_cell_setting' value 'Monoclinic' changed to 'monoclinic'
according to '/home/saulius/struct/CIF-dictionaries/cif_core.dic'
dictionary named 'cif_core.dic' version 2.4.1 from
2010-06-29.

'_exptl_absorpt_correction_type' value 'None' changed to
'none' according to '/home/saulius/struct/CIF-dictionaries/cif_core.dic'
dictionary named 'cif_core.dic' version 2.4.1 from 2010-06-29.

Automatic conversion script
Id: cif_fix_enum 1527 2010-12-29 10:47:43Z saulius 

The following automatic conversions were performed:

'_symmetry_cell_setting' value 'Monoclinic' changed to 'monoclinic'
according to /home/saulius/struct/CIF-dictionaries/cif_core.dic
dictionary named 'cif_core.dic' version 2.4.1 from
2010-06-29.

'_exptl_absorpt_correction_type' value 'None' changed to
'none' according to
/home/saulius/struct/CIF-dictionaries/cif_core.dic dictionary named
'cif_core.dic' version 2.4.1 from 2010-06-29.

Automatic conversion script
Id: cif_fix_values 1715 2011-07-08 13:25:40Z adriana 
;
_cod_original_cell_volume 3256.7(3)
_cod_original_sg_symbol_H-M 'P 21/n'
_cod_database_code 2210516
_cod_database_fobs_code 2210516

loop_
_symmetry_equiv_pos_as_xyz
'x, y, z'
'-x+1/2, y+1/2, -z+1/2'
'-x, -y, -z'
'x-1/2, -y-1/2, z-1/2'

loop_
_atom_site_type_symbol
_atom_site_label
_atom_site_fract_x
_atom_site_fract_y
_atom_site_fract_z
_atom_site_U_iso_or_equiv
_atom_site_adp_type
_atom_site_calc_flag
_atom_site_refinement_flags
_atom_site_occupancy
_atom_site_disorder_assembly
_atom_site_disorder_group
O O1 0.60558(15) 0.29605(13) 0.70280(8) 0.0341(4) Uani d . 1 . .
O O2 0.51452(15) 0.22270(12) 0.61668(8) 0.0332(4) Uani d . 1 . .
O O3 0.32861(15) 0.25666(12) 0.80983(8) 0.0317(4) Uani d D 1 . .
O O4 0.83675(18) 0.43012(16) 0.88390(10) 0.0514(6) Uani d D 1 . .
O O5 0.36057(16) 0.04980(12) 0.74785(8) 0.0346(4) Uani d D 1 . .
O O6 0.06222(17) 0.19951(14) 0.54061(9) 0.0427(5) Uani d D 1 . .
O O7 0.25738(16) 0.48333(11) 0.62326(8) 0.0337(4) Uani d . 1 . .
O O8 0.19847(15) 0.38476(11) 0.69521(8) 0.0307(4) Uani d . 1 . .
O O9 0.32762(16) 0.26744(12) 0.49921(8) 0.0336(4) Uani d D 1 . .
O O10 0.3662(2) 0.71407(13) 0.47855(11) 0.0549(6) Uani d D 1 . .
O O11 0.85837(17) 0.41816(12) 1.01301(8) 0.0402(5) Uani d . 1 . .
O O12 0.11676(16) 0.19670(14) 0.78736(9) 0.0419(5) Uani d . 1 . .
N N1 0.8491(2) 0.56377(15) 1.05805(11) 0.0391(5) Uani d . 1 . .
N N2 -0.0595(2) 0.15661(19) 0.73196(12) 0.0491(6) Uani d . 1 . .
C C1 0.6144(2) 0.32256(17) 0.76754(11) 0.0305(5) Uani d . 1 . .
C C2 0.7200(2) 0.36250(19) 0.79448(13) 0.0391(6) Uani d . 1 . .
H H2 0.7831 0.3709 0.7687 0.047 Uiso calc R 1 . .
C C3 0.7327(2) 0.39011(19) 0.85925(13) 0.0374(6) Uani d . 1 . .
C C4 0.6400(2) 0.37653(18) 0.89737(12) 0.0348(6) Uani d . 1 . .
H H4 0.6495 0.3946 0.9423 0.042 Uiso calc R 1 . .
C C5 0.5358(2) 0.33713(16) 0.86967(12) 0.0311(5) Uani d . 1 . .
H H5 0.4729 0.3285 0.8955 0.037 Uiso calc R 1 . .
C C6 0.5207(2) 0.30939(16) 0.80373(11) 0.0284(5) Uani d . 1 . .
C C7 0.4143(2) 0.26415(16) 0.77240(11) 0.0269(5) Uani d . 1 . .
C C8 0.4097(2) 0.23166(16) 0.70897(11) 0.0263(5) Uani d . 1 . .
C C9 0.5080(2) 0.24778(16) 0.67309(11) 0.0287(5) Uani d . 1 . .
C C10 0.3071(2) 0.17741(16) 0.67573(11) 0.0256(5) Uani d . 1 . .
C C11 0.2845(2) 0.08565(16) 0.69724(11) 0.0275(5) Uani d . 1 . .
C C12 0.1892(2) 0.03445(17) 0.66658(12) 0.0311(5) Uani d . 1 . .
H H12 0.1735 -0.0278 0.6814 0.037 Uiso calc R 1 . .
C C13 0.1170(2) 0.07374(17) 0.61454(12) 0.0326(6) Uani d . 1 . .
H H13 0.0521 0.0380 0.5937 0.039 Uiso calc R 1 . .
C C14 0.1378(2) 0.16474(17) 0.59225(12) 0.0301(5) Uani d . 1 . .
C C15 0.2343(2) 0.21661(16) 0.62239(11) 0.0261(5) Uani d . 1 . .
C C16 0.2590(2) 0.31440(16) 0.59975(11) 0.0256(5) Uani d . 1 . .
C C17 0.2358(2) 0.39185(16) 0.64216(11) 0.0267(5) Uani d . 1 . .
C C18 0.3004(2) 0.33312(16) 0.54116(11) 0.0274(5) Uani d . 1 . .
C C19 0.3166(2) 0.42991(16) 0.52104(11) 0.0269(5) Uani d . 1 . .
C C20 0.3578(2) 0.45543(17) 0.46157(11) 0.0288(5) Uani d . 1 . .
H H20 0.3747 0.4072 0.4317 0.035 Uiso calc R 1 . .
C C21 0.3740(2) 0.54908(17) 0.44623(12) 0.0316(5) Uani d . 1 . .
H H21 0.4006 0.5655 0.4056 0.038 Uiso calc R 1 . .
C C22 0.3510(2) 0.62056(17) 0.49056(13) 0.0364(6) Uani d . 1 . .
C C23 0.3118(2) 0.59746(17) 0.54959(13) 0.0385(6) Uani d . 1 . .
H H23 0.2967 0.6457 0.5799 0.046 Uiso calc R 1 . .
C C24 0.2950(2) 0.50273(17) 0.56361(11) 0.0300(5) Uani d . 1 . .
C C25 0.8897(2) 0.47648(18) 1.05697(12) 0.0342(6) Uani d . 1 . .
H H25 0.9468 0.4568 1.0921 0.041 Uiso calc R 1 . .
C C26 0.7550(3) 0.5948(2) 1.00758(18) 0.0621(9) Uani d . 1 . .
H H26A 0.6893 0.5492 1.0048 0.093 Uiso calc R 1 . .
H H26B 0.7858 0.5981 0.9651 0.093 Uiso calc R 1 . .
H H26C 0.7267 0.6578 1.0190 0.093 Uiso calc R 1 . .
C C27 0.8884(3) 0.6290(2) 1.11093(15) 0.0498(7) Uani d . 1 . .
H H27A 0.9466 0.5971 1.1429 0.075 Uiso calc R 1 . .
H H27B 0.8204 0.6490 1.1326 0.075 Uiso calc R 1 . .
H H27C 0.9250 0.6849 1.0931 0.075 Uiso calc R 1 . .
C C28 0.0405(2) 0.20466(19) 0.74002(14) 0.0372(6) Uani d . 1 . .
H H28 0.0547 0.2487 0.7068 0.045 Uiso calc R 1 . .
C C29 -0.0798(5) 0.0867(5) 0.7803(2) 0.147(3) Uani d . 1 . .
H H29A -0.0108 0.0838 0.8139 0.220 Uiso calc R 1 . .
H H29B -0.0923 0.0243 0.7592 0.220 Uiso calc R 1 . .
H H29C -0.1502 0.1043 0.8008 0.220 Uiso calc R 1 . .
C C30 -0.1424(3) 0.1623(3) 0.67247(17) 0.0601(9) Uani d . 1 . .
H H30A -0.1142 0.2094 0.6428 0.090 Uiso calc R 1 . .
H H30B -0.2204 0.1815 0.6835 0.090 Uiso calc R 1 . .
H H30C -0.1485 0.1000 0.6509 0.090 Uiso calc R 1 . .
O O13 0.0063(4) 0.3976(4) 0.5566(2) 0.0512(12) Uani d PDU 0.50 A 1
N N3 -0.06029(19) 0.5059(2) 0.61834(11) 0.0514(6) Uani d PDU 0.50 A 1
C C31 -0.0549(6) 0.4242(6) 0.5997(3) 0.055(3) Uani d PDU 0.50 A 1
H H31 -0.1000 0.3775 0.6191 0.067 Uiso calc PR 0.50 A 1
C C32 -0.1291(5) 0.5448(5) 0.6703(3) 0.0578(17) Uani d PDU 0.50 A 1
H H32A -0.1810 0.4951 0.6843 0.087 Uiso calc PR 0.50 A 1
H H32B -0.1772 0.5989 0.6526 0.087 Uiso calc PR 0.50 A 1
H H32C -0.0741 0.5658 0.7080 0.087 Uiso calc PR 0.50 A 1
C C33 0.0058(6) 0.5874(5) 0.5933(4) 0.0493(19) Uani d PDU 0.50 A 1
H H33A 0.0575 0.5638 0.5621 0.074 Uiso calc PR 0.50 A 1
H H33B 0.0539 0.6185 0.6301 0.074 Uiso calc PR 0.50 A 1
H H33C -0.0507 0.6333 0.5714 0.074 Uiso calc PR 0.50 A 1
O O13' -0.0360(4) 0.3479(3) 0.5785(2) 0.0571(12) Uani d PDU 0.50 B 2
N N3' -0.06029(19) 0.5059(2) 0.61834(11) 0.0514(6) Uani d PDU 0.50 B 2
C C31' -0.0275(5) 0.4364(5) 0.5764(4) 0.052(2) Uani d PDU 0.50 B 2
H H31' 0.0074 0.4600 0.5399 0.063 Uiso calc PR 0.50 B 2
C C32' -0.0456(7) 0.6027(5) 0.6080(4) 0.068(3) Uani d PDU 0.50 B 2
H H32D -0.0291 0.6132 0.5628 0.102 Uiso calc PR 0.50 B 2
H H32E 0.0208 0.6264 0.6386 0.102 Uiso calc PR 0.50 B 2
H H32F -0.1182 0.6366 0.6152 0.102 Uiso calc PR 0.50 B 2
C C33' -0.1145(6) 0.4656(6) 0.6730(3) 0.0592(17) Uani d PDU 0.50 B 2
H H33D -0.0938 0.3980 0.6778 0.089 Uiso calc PR 0.50 B 2
H H33E -0.2008 0.4723 0.6645 0.089 Uiso calc PR 0.50 B 2
H H33F -0.0852 0.4994 0.7135 0.089 Uiso calc PR 0.50 B 2
H H3O 0.2600(15) 0.237(2) 0.7932(14) 0.054(9) Uiso d D 1 . .
H H4O 0.845(3) 0.432(2) 0.9256(5) 0.063(11) Uiso d D 1 . .
H H5O 0.334(3) -0.0009(14) 0.7629(15) 0.060(10) Uiso d D 1 . .
H H6O 0.041(3) 0.2560(11) 0.5476(17) 0.067(11) Uiso d D 1 . .
H H9O 0.338(3) 0.2114(12) 0.5152(16) 0.070(11) Uiso d D 1 . .
H H10O 0.401(3) 0.717(3) 0.4442(11) 0.075(12) Uiso d D 1 . .

loop_
_atom_site_aniso_label
_atom_site_aniso_U_11
_atom_site_aniso_U_22
_atom_site_aniso_U_33
_atom_site_aniso_U_12
_atom_site_aniso_U_13
_atom_site_aniso_U_23
O1 0.0342(9) 0.0408(10) 0.0278(9) -0.0079(8) 0.0059(7) 0.0017(7)
O2 0.0391(10) 0.0350(10) 0.0269(9) -0.0044(8) 0.0092(7) 0.0002(7)
O3 0.0304(10) 0.0373(10) 0.0280(9) -0.0053(8) 0.0059(7) -0.0043(7)
O4 0.0461(12) 0.0698(15) 0.0364(12) -0.0261(10) -0.0020(9) 0.0021(10)
O5 0.0428(10) 0.0268(9) 0.0340(9) -0.0044(8) 0.0042(8) 0.0088(7)
O6 0.0440(11) 0.0373(11) 0.0431(11) -0.0025(9) -0.0092(9) 0.0019(9)
O7 0.0510(11) 0.0212(8) 0.0319(9) -0.0014(7) 0.0173(8) -0.0014(7)
O8 0.0416(10) 0.0239(8) 0.0282(9) -0.0006(7) 0.0107(7) -0.0015(7)
O9 0.0515(11) 0.0229(9) 0.0272(9) 0.0025(8) 0.0078(8) -0.0017(7)
O10 0.0937(17) 0.0250(10) 0.0553(13) -0.0003(10) 0.0465(12) 0.0037(9)
O11 0.0581(12) 0.0284(9) 0.0330(10) -0.0065(8) 0.0017(9) 0.0008(8)
O12 0.0397(10) 0.0502(11) 0.0369(10) -0.0124(9) 0.0088(9) -0.0075(9)
N1 0.0431(13) 0.0293(12) 0.0449(13) -0.0059(10) 0.0048(10) -0.0001(10)
N2 0.0411(14) 0.0630(16) 0.0445(14) -0.0168(12) 0.0104(11) -0.0123(12)
C1 0.0353(13) 0.0286(13) 0.0268(12) -0.0025(10) 0.0006(10) 0.0056(10)
C2 0.0363(15) 0.0481(16) 0.0336(14) -0.0102(12) 0.0065(11) 0.0078(12)
C3 0.0389(15) 0.0367(14) 0.0347(14) -0.0106(12) -0.0029(11) 0.0053(11)
C4 0.0429(15) 0.0308(13) 0.0298(13) -0.0020(11) 0.0010(11) 0.0026(10)
C5 0.0363(14) 0.0260(12) 0.0313(13) 0.0002(10) 0.0045(10) 0.0026(10)
C6 0.0336(13) 0.0213(11) 0.0300(12) 0.0012(10) 0.0031(10) 0.0035(9)
C7 0.0312(13) 0.0226(11) 0.0275(12) 0.0023(9) 0.0058(10) 0.0047(9)
C8 0.0313(13) 0.0209(11) 0.0271(12) -0.0004(9) 0.0043(10) 0.0037(9)
C9 0.0332(13) 0.0244(12) 0.0280(13) -0.0008(10) 0.0024(10) 0.0042(9)
C10 0.0294(12) 0.0234(12) 0.0251(12) -0.0009(9) 0.0078(9) -0.0034(9)
C11 0.0345(13) 0.0244(12) 0.0249(12) 0.0022(10) 0.0096(10) -0.0004(9)
C12 0.0388(14) 0.0207(11) 0.0353(13) -0.0045(10) 0.0111(11) -0.0015(10)
C13 0.0332(13) 0.0284(13) 0.0366(14) -0.0057(10) 0.0064(11) -0.0074(10)
C14 0.0327(13) 0.0304(13) 0.0274(12) 0.0012(10) 0.0040(10) -0.0028(10)
C15 0.0311(13) 0.0230(12) 0.0253(12) 0.0006(9) 0.0079(10) -0.0015(9)
C16 0.0283(12) 0.0211(11) 0.0269(12) -0.0005(9) 0.0018(9) -0.0003(9)
C17 0.0313(13) 0.0220(11) 0.0269(12) -0.0005(9) 0.0042(10) 0.0007(9)
C18 0.0304(12) 0.0248(12) 0.0267(12) 0.0016(9) 0.0023(10) -0.0038(9)
C19 0.0302(12) 0.0265(12) 0.0237(12) 0.0014(9) 0.0012(9) 0.0019(9)
C20 0.0345(13) 0.0278(12) 0.0240(12) 0.0021(10) 0.0028(10) -0.0020(9)
C21 0.0336(13) 0.0344(14) 0.0275(12) 0.0005(11) 0.0061(10) 0.0034(10)
C22 0.0465(16) 0.0242(13) 0.0406(15) 0.0015(11) 0.0136(12) 0.0032(11)
C23 0.0575(17) 0.0216(12) 0.0406(15) -0.0002(12) 0.0222(13) -0.0020(10)
C24 0.0369(13) 0.0273(12) 0.0272(12) 0.0013(10) 0.0090(10) 0.0016(10)
C25 0.0373(14) 0.0338(14) 0.0323(14) -0.0075(11) 0.0073(11) 0.0011(11)
C26 0.068(2) 0.0352(17) 0.077(2) -0.0036(15) -0.0142(18) 0.0076(15)
C27 0.0566(19) 0.0372(16) 0.0573(19) -0.0071(14) 0.0133(15) -0.0117(14)
C28 0.0394(15) 0.0342(14) 0.0394(15) -0.0045(11) 0.0102(12) -0.0104(11)
C29 0.147(5) 0.206(7) 0.079(3) -0.134(5) -0.013(3) 0.042(4)
C30 0.0397(17) 0.074(2) 0.065(2) -0.0026(16) -0.0011(15) -0.0196(18)
O13 0.053(3) 0.037(3) 0.060(3) 0.005(2) -0.005(2) -0.003(2)
N3 0.0428(14) 0.0642(18) 0.0467(14) 0.0051(12) 0.0030(11) 0.0026(13)
C31 0.043(4) 0.039(5) 0.080(6) 0.000(3) -0.008(4) 0.002(4)
C32 0.047(4) 0.070(4) 0.056(4) 0.011(3) 0.005(3) -0.003(3)
C33 0.060(4) 0.034(3) 0.051(4) 0.016(3) -0.003(3) -0.012(3)
O13' 0.060(3) 0.044(3) 0.067(3) 0.010(2) 0.004(2) -0.003(2)
N3' 0.0428(14) 0.0642(18) 0.0467(14) 0.0051(12) 0.0030(11) 0.0026(13)
C31' 0.043(4) 0.050(5) 0.061(5) -0.003(4) -0.006(4) -0.004(4)
C32' 0.090(6) 0.034(4) 0.072(5) 0.007(4) -0.014(5) -0.012(3)
C33' 0.051(4) 0.073(4) 0.055(4) 0.008(3) 0.010(3) -0.003(3)

loop_
_atom_type_symbol
_atom_type_description
_atom_type_scat_dispersion_real
_atom_type_scat_dispersion_imag
_atom_type_scat_source
C C 0.0033 0.0016 'International Tables Vol C Tables 4.2.6.8 and 6.1.1.4'
H H 0.0000 0.0000 'International Tables Vol C Tables 4.2.6.8 and 6.1.1.4'
N N 0.0061 0.0033 'International Tables Vol C Tables 4.2.6.8 and 6.1.1.4'
O O 0.0106 0.0060 'International Tables Vol C Tables 4.2.6.8 and 6.1.1.4'

loop_
_geom_angle_atom_site_label_1
_geom_angle_atom_site_label_2
_geom_angle_atom_site_label_3
_geom_angle
_geom_angle_publ_flag
C1 O1 C9 121.44(19) no
C7 O3 H3O 120(2) no
C3 O4 H4O 112(2) no
C11 O5 H5O 111(2) no
C14 O6 H6O 112(2) no
C24 O7 C17 121.58(18) no
C18 O9 H9O 115(2) no
C22 O10 H10O 107(3) no
C25 N1 C27 121.8(2) no
C25 N1 C26 119.7(2) no
C27 N1 C26 118.3(2) no
C28 N2 C29 118.3(3) no
C28 N2 C30 122.7(3) no
C29 N2 C30 118.5(3) no
O1 C1 C2 117.1(2) no
O1 C1 C6 121.0(2) no
C2 C1 C6 121.9(2) no
C3 C2 C1 119.1(2) no
C3 C2 H2 120.5 no
C1 C2 H2 120.5 no
O4 C3 C2 117.6(2) no
O4 C3 C4 122.1(2) no
C2 C3 C4 120.3(2) no
C5 C4 C3 119.7(2) no
C5 C4 H4 120.1 no
C3 C4 H4 120.1 no
C4 C5 C6 120.9(2) no
C4 C5 H5 119.6 no
C6 C5 H5 119.6 no
C1 C6 C5 118.1(2) no
C1 C6 C7 118.5(2) no
C5 C6 C7 123.4(2) no
O3 C7 C8 125.5(2) no
O3 C7 C6 114.5(2) no
C8 C7 C6 120.0(2) no
C7 C8 C9 119.6(2) no
C7 C8 C10 122.8(2) no
C9 C8 C10 117.6(2) no
O2 C9 O1 115.0(2) no
O2 C9 C8 125.8(2) no
O1 C9 C8 119.2(2) no
C11 C10 C15 119.7(2) no
C11 C10 C8 119.5(2) no
C15 C10 C8 120.8(2) no
O5 C11 C12 122.8(2) no
O5 C11 C10 117.2(2) no
C12 C11 C10 120.0(2) no
C13 C12 C11 120.1(2) no
C13 C12 H12 119.9 no
C11 C12 H12 119.9 no
C12 C13 C14 121.0(2) no
C12 C13 H13 119.5 no
C14 C13 H13 119.5 no
O6 C14 C13 117.9(2) no
O6 C14 C15 122.7(2) no
C13 C14 C15 119.4(2) no
C14 C15 C10 119.8(2) no
C14 C15 C16 120.8(2) no
C10 C15 C16 119.4(2) no
C18 C16 C17 119.6(2) no
C18 C16 C15 123.4(2) no
C17 C16 C15 117.0(2) no
O8 C17 O7 115.0(2) no
O8 C17 C16 126.0(2) no
O7 C17 C16 119.01(19) no
O9 C18 C16 124.8(2) no
O9 C18 C19 115.0(2) no
C16 C18 C19 120.2(2) no
C24 C19 C20 117.5(2) no
C24 C19 C18 118.5(2) no
C20 C19 C18 123.9(2) no
C21 C20 C19 120.8(2) no
C21 C20 H20 119.6 no
C19 C20 H20 119.6 no
C20 C21 C22 119.9(2) no
C20 C21 H21 120.1 no
C22 C21 H21 120.1 no
O10 C22 C23 116.8(2) no
O10 C22 C21 122.7(2) no
C23 C22 C21 120.5(2) no
C24 C23 C22 118.5(2) no
C24 C23 H23 120.7 no
C22 C23 H23 120.7 no
O7 C24 C23 116.3(2) no
O7 C24 C19 120.9(2) no
C23 C24 C19 122.7(2) no
O11 C25 N1 124.1(3) no
O11 C25 H25 118.0 no
N1 C25 H25 118.0 no
N1 C26 H26A 109.5 no
N1 C26 H26B 109.5 no
H26A C26 H26B 109.5 no
N1 C26 H26C 109.5 no
H26A C26 H26C 109.5 no
H26B C26 H26C 109.5 no
N1 C27 H27A 109.5 no
N1 C27 H27B 109.5 no
H27A C27 H27B 109.5 no
N1 C27 H27C 109.5 no
H27A C27 H27C 109.5 no
H27B C27 H27C 109.5 no
O12 C28 N2 124.7(3) no
O12 C28 H28 117.6 no
N2 C28 H28 117.6 no
N2 C29 H29A 109.5 no
N2 C29 H29B 109.5 no
H29A C29 H29B 109.5 no
N2 C29 H29C 109.5 no
H29A C29 H29C 109.5 no
H29B C29 H29C 109.5 no
N2 C30 H30A 109.5 no
N2 C30 H30B 109.5 no
H30A C30 H30B 109.5 no
N2 C30 H30C 109.5 no
H30A C30 H30C 109.5 no
H30B C30 H30C 109.5 no
C31 N3 C33 124.7(5) no
C31 N3 C32 128.3(6) no
C33 N3 C32 107.0(4) no
N3 C31 O13 124.1(8) no
N3 C31 H31 117.9 no
O13 C31 H31 117.9 no
O13' C31' H31' 114.6 no
H32D C32' H32E 109.5 no
H32D C32' H32F 109.5 no
H32E C32' H32F 109.5 no
H33D C33' H33E 109.5 no
H33D C33' H33F 109.5 no
H33E C33' H33F 109.5 no

loop_
_geom_bond_atom_site_label_1
_geom_bond_atom_site_label_2
_geom_bond_distance
_geom_bond_publ_flag
O1 C1 1.372(3) no
O1 C9 1.377(3) no
O2 C9 1.222(3) no
O3 C7 1.318(3) no
O3 H3O 0.857(10) no
O4 C3 1.351(3) no
O4 H4O 0.850(10) no
O5 C11 1.364(3) no
O5 H5O 0.849(10) no
O6 C14 1.370(3) no
O6 H6O 0.848(10) no
O7 C24 1.374(3) no
O7 C17 1.373(3) no
O8 C17 1.221(3) no
O9 C18 1.325(3) no
O9 H9O 0.856(10) no
O10 C22 1.352(3) no
O10 H10O 0.850(10) no
O11 C25 1.239(3) no
O12 C28 1.226(3) no
N1 C25 1.312(3) no
N1 C27 1.449(3) no
N1 C26 1.462(4) no
N2 C28 1.316(3) no
N2 C29 1.435(5) no
N2 C30 1.450(4) no
C1 C2 1.378(4) no
C1 C6 1.385(3) no
C2 C3 1.376(4) no
C2 H2 0.9500 no
C3 C4 1.401(4) no
C4 C5 1.367(3) no
C4 H4 0.9500 no
C5 C6 1.399(3) no
C5 H5 0.9500 no
C6 C7 1.446(3) no
C7 C8 1.375(3) no
C8 C9 1.430(3) no
C8 C10 1.488(3) no
C10 C11 1.397(3) no
C10 C15 1.402(3) no
C11 C12 1.386(3) no
C12 C13 1.380(3) no
C12 H12 0.9500 no
C13 C14 1.388(3) no
C13 H13 0.9500 no
C14 C15 1.397(3) no
C15 C16 1.488(3) no
C16 C18 1.371(3) no
C16 C17 1.438(3) no
C18 C19 1.440(3) no
C19 C24 1.387(3) no
C19 C20 1.407(3) no
C20 C21 1.371(3) no
C20 H20 0.9500 no
C21 C22 1.402(3) no
C21 H21 0.9500 no
C22 C23 1.381(4) no
C23 C24 1.380(3) no
C23 H23 0.9500 no
C25 H25 0.9500 no
C26 H26A 0.9800 no
C26 H26B 0.9800 no
C26 H26C 0.9800 no
C27 H27A 0.9800 no
C27 H27B 0.9800 no
C27 H27C 0.9800 no
C28 H28 0.9500 no
C29 H29A 0.9800 no
C29 H29B 0.9800 no
C29 H29C 0.9800 no
C30 H30A 0.9800 no
C30 H30B 0.9800 no
C30 H30C 0.9800 no
O13 C31 1.248(8) no
N3 C31 1.215(9) no
N3 C33 1.495(7) no
N3 C32 1.502(6) no
C31 H31 0.9500 no
C32 H32A 0.9800 no
C32 H32B 0.9800 no
C32 H32C 0.9800 no
C33 H33A 0.9800 no
C33 H33B 0.9800 no
C33 H33C 0.9800 no
O13' C31' 1.249(8) no
C31' H31' 0.9500 no
C32' H32D 0.9800 no
C32' H32E 0.9800 no
C32' H32F 0.9800 no
C33' H33D 0.9800 no
C33' H33E 0.9800 no
C33' H33F 0.9800 no

loop_
_geom_hbond_atom_site_label_D
_geom_hbond_atom_site_label_H
_geom_hbond_atom_site_label_A
_geom_hbond_site_symmetry_A
_geom_hbond_distance_DH
_geom_hbond_distance_HA
_geom_hbond_distance_DA
_geom_hbond_angle_DHA
_geom_hbond_publ_flag
O3 H3O O12 . 0.860(10) 1.72(2) 2.540(2) 161(3) yes
O4 H4O O11 . 0.850(10) 1.790(10) 2.638(3) 172(3) yes
O5 H5O O8 2_546 0.850(10) 1.880(10) 2.718(2) 170(3) yes
O6 H6O O13 . 0.850(10) 2.040(10) 2.883(6) 172(4) yes
O6 H6O O13' . 0.850(10) 1.72(2) 2.532(5) 159(4) yes
O9 H9O O11 4_565 0.860(10) 1.84(2) 2.642(2) 156(3) yes
O10 H10O O2 3_666 0.850(10) 1.87(2) 2.666(2) 155(4) yes

loop_
_geom_torsion_atom_site_label_1
_geom_torsion_atom_site_label_2
_geom_torsion_atom_site_label_3
_geom_torsion_atom_site_label_4
_geom_torsion
_geom_torsion_publ_flag
C9 O1 C1 C2 174.0(2) no
C9 O1 C1 C6 -6.0(3) no
O1 C1 C2 C3 -180.0(2) no
C6 C1 C2 C3 0.0(4) no
C1 C2 C3 O4 -179.2(2) no
C1 C2 C3 C4 0.8(4) no
O4 C3 C4 C5 178.9(2) no
C2 C3 C4 C5 -1.1(4) no
C3 C4 C5 C6 0.5(4) no
O1 C1 C6 C5 179.4(2) no
C2 C1 C6 C5 -0.6(4) no
O1 C1 C6 C7 2.0(3) no
C2 C1 C6 C7 -178.0(2) no
C4 C5 C6 C1 0.3(3) no
C4 C5 C6 C7 177.6(2) no
C1 C6 C7 O3 -178.3(2) no
C5 C6 C7 O3 4.4(3) no
C1 C6 C7 C8 2.8(3) no
C5 C6 C7 C8 -174.5(2) no
O3 C7 C8 C9 177.7(2) no
C6 C7 C8 C9 -3.6(3) no
O3 C7 C8 C10 -4.0(4) no
C6 C7 C8 C10 174.8(2) no
C1 O1 C9 O2 -175.3(2) no
C1 O1 C9 C8 5.1(3) no
C7 C8 C9 O2 -179.9(2) no
C10 C8 C9 O2 1.7(4) no
C7 C8 C9 O1 -0.2(3) no
C10 C8 C9 O1 -178.68(19) no
C7 C8 C10 C11 -68.2(3) no
C9 C8 C10 C11 110.2(2) no
C7 C8 C10 C15 113.0(3) no
C9 C8 C10 C15 -68.6(3) no
C15 C10 C11 O5 177.8(2) no
C8 C10 C11 O5 -1.0(3) no
C15 C10 C11 C12 -1.1(3) no
C8 C10 C11 C12 -179.9(2) no
O5 C11 C12 C13 -178.4(2) no
C10 C11 C12 C13 0.4(3) no
C11 C12 C13 C14 -0.4(4) no
C12 C13 C14 O6 -179.7(2) no
C12 C13 C14 C15 1.0(4) no
O6 C14 C15 C10 179.0(2) no
C13 C14 C15 C10 -1.6(3) no
O6 C14 C15 C16 0.7(4) no
C13 C14 C15 C16 -179.9(2) no
C11 C10 C15 C14 1.7(3) no
C8 C10 C15 C14 -179.5(2) no
C11 C10 C15 C16 -180.0(2) no
C8 C10 C15 C16 -1.1(3) no
C14 C15 C16 C18 -71.0(3) no
C10 C15 C16 C18 110.7(3) no
C14 C15 C16 C17 108.2(3) no
C10 C15 C16 C17 -70.2(3) no
C24 O7 C17 O8 -177.3(2) no
C24 O7 C17 C16 3.1(3) no
C18 C16 C17 O8 179.7(2) no
C15 C16 C17 O8 0.5(3) no
C18 C16 C17 O7 -0.9(3) no
C15 C16 C17 O7 180.0(2) no
C17 C16 C18 O9 178.1(2) no
C15 C16 C18 O9 -2.7(4) no
C17 C16 C18 C19 -2.2(3) no
C15 C16 C18 C19 176.9(2) no
O9 C18 C19 C24 -177.2(2) no
C16 C18 C19 C24 3.1(3) no
O9 C18 C19 C20 0.2(3) no
C16 C18 C19 C20 -179.5(2) no
C24 C19 C20 C21 -1.0(3) no
C18 C19 C20 C21 -178.4(2) no
C19 C20 C21 C22 1.0(4) no
C20 C21 C22 O10 179.4(2) no
C20 C21 C22 C23 -0.2(4) no
O10 C22 C23 C24 179.9(3) no
C21 C22 C23 C24 -0.5(4) no
C17 O7 C24 C23 178.9(2) no
C17 O7 C24 C19 -2.2(3) no
C22 C23 C24 O7 179.2(2) no
C22 C23 C24 C19 0.4(4) no
C20 C19 C24 O7 -178.5(2) no
C18 C19 C24 O7 -0.9(3) no
C20 C19 C24 C23 0.3(4) no
C18 C19 C24 C23 177.8(2) no
C27 N1 C25 O11 179.7(2) no
C26 N1 C25 O11 4.5(4) no
C29 N2 C28 O12 -2.8(5) no
C30 N2 C28 O12 -174.5(3) no
C33 N3 C31 O13 -0.6(4) no
C32 N3 C31 O13 -178.9(3) no
